data_4089062
loop_
_publ_author_name
'Bolotin, Dmitrii S.'
'Burianova, Valeria K.'
'Novikov, Alexander S.'
'Demakova, Marina Ya.'
'Pretorius, Carla'
'Mokolokolo, Pennie Petrus'
'Roodt, Andreas'
'Bokach, Nadezhda A.'
'Suslonov, Vitaliy V.'
'Zhdanov, Andrey P.'
'Zhizhin, Konstantin Yu.'
'Kuznetsov, Nikolay T.'
'Kukushkin, Vadim Yu.'

_publ_section_title
;
 Nucleophilicity of Oximes Based upon Addition to a
 Nitriliumcloso-Decaborate Cluster
;
_journal_issue 20
_journal_name_full Organometallics
_journal_page_first 3612
_journal_paper_doi 10.1021/acs.organomet.6b00678
_journal_volume 35
_journal_year 2016
_chemical_formula_moiety 'C25 H22 P, C11 H24 B10 N3 O, 0.5(C2 H3 N)'
_chemical_formula_sum 'C37 H47.5 B10 N3.5 O P'
_chemical_formula_weight 696.35
_space_group_crystal_system triclinic
_space_group_IT_number 2
_space_group_name_Hall '-P 1'
_space_group_name_H-M_alt 'P -1'
_atom_sites_solution_hydrogens geom
_atom_sites_solution_primary direct
_audit_creation_date 2016-08-10
_audit_creation_method
;
Olex2 1.2
(compiled 2016.02.19 svn.r3266 for OlexSys, GUI svn.r5155)
;
_cell_angle_alpha 76.584(3)
_cell_angle_beta 89.932(3)
_cell_angle_gamma 78.878(3)
_cell_formula_units_Z 4
_cell_length_a 11.3716(2)
_cell_length_b 17.9770(7)
_cell_length_c 19.6497(8)
_cell_measurement_reflns_used 21394
_cell_measurement_temperature 100(2)
_cell_measurement_theta_max 76.0470
_cell_measurement_theta_min 3.0030
_cell_volume 3829.9(2)
_computing_cell_refinement
;
CrysAlisPro, Agilent Technologies,
Version 1.171.37.35 (release 13-08-2014 CrysAlis171 .NET)
(compiled Aug 13 2014,18:06:01)
;
_computing_data_collection
;
CrysAlisPro, Agilent Technologies,
Version 1.171.37.35 (release 13-08-2014 CrysAlis171 .NET)
(compiled Aug 13 2014,18:06:01)
;
_computing_data_reduction
;
CrysAlisPro, Agilent Technologies,
Version 1.171.37.35 (release 13-08-2014 CrysAlis171 .NET)
(compiled Aug 13 2014,18:06:01)
;
_computing_molecular_graphics 'Olex2 (Dolomanov et al., 2009)'
_computing_publication_material 'Olex2 (Dolomanov et al., 2009)'
_computing_structure_refinement 'ShelXL (Sheldrick, 2015)'
_computing_structure_solution 'ShelXS (Sheldrick, 2008)'
_diffrn_ambient_environment N~2~
_diffrn_ambient_temperature 100(2)
_diffrn_detector 'CCD plate'
_diffrn_detector_area_resol_mean 10.3829
_diffrn_detector_type Atlas
_diffrn_measured_fraction_theta_full 1.000
_diffrn_measured_fraction_theta_max 0.999
_diffrn_measurement_details
;
#__ type_ start__ end____ width___ exp.time_
  1 omega  -46.00   30.00   1.0000    2.0000
omega____ theta____ kappa____ phi______ frames
    -      -41.4354   38.0000    0.0000 76

#__ type_ start__ end____ width___ exp.time_
  2 omega  -32.00   29.00   1.0000    2.0000
omega____ theta____ kappa____ phi______ frames
    -      -41.4354   38.0000  150.0000 61

#__ type_ start__ end____ width___ exp.time_
  3 omega   61.00  127.00   1.0000    2.0000
omega____ theta____ kappa____ phi______ frames
    -       41.4354  178.0000  150.0000 66

#__ type_ start__ end____ width___ exp.time_
  4 omega  114.00  151.00   1.0000    3.5000
omega____ theta____ kappa____ phi______ frames
    -      112.0000   99.0000  139.0000 37

#__ type_ start__ end____ width___ exp.time_
  5 omega  152.00  177.00   1.0000    3.5000
omega____ theta____ kappa____ phi______ frames
    -      112.0000  125.0000   60.0000 25

#__ type_ start__ end____ width___ exp.time_
  6 omega  106.00  132.00   1.0000    3.5000
omega____ theta____ kappa____ phi______ frames
    -      112.0000  125.0000   60.0000 26

#__ type_ start__ end____ width___ exp.time_
  7 omega   90.00  129.00   1.0000    2.0000
omega____ theta____ kappa____ phi______ frames
    -       41.4354  178.0000  -30.0000 39

#__ type_ start__ end____ width___ exp.time_
  8 omega   81.00  107.00   1.0000    2.0000
omega____ theta____ kappa____ phi______ frames
    -       41.4354  178.0000 -120.0000 26

#__ type_ start__ end____ width___ exp.time_
  9 omega   93.00  173.00   1.0000    3.5000
omega____ theta____ kappa____ phi______ frames
    -      112.0000   45.0000 -120.0000 80

#__ type_ start__ end____ width___ exp.time_
 10 omega  128.00  167.00   1.0000    3.5000
omega____ theta____ kappa____ phi______ frames
    -      112.0000   15.0000   30.0000 39

#__ type_ start__ end____ width___ exp.time_
 11 omega   88.00  164.00   1.0000    3.5000
omega____ theta____ kappa____ phi______ frames
    -      112.0000  -15.0000    0.0000 76

#__ type_ start__ end____ width___ exp.time_
 12 omega   86.00  112.00   1.0000    3.5000
omega____ theta____ kappa____ phi______ frames
    -      112.0000 -125.0000  -30.0000 26

#__ type_ start__ end____ width___ exp.time_
 13 omega   92.00  121.00   1.0000    3.5000
omega____ theta____ kappa____ phi______ frames
    -      112.0000 -125.0000  -90.0000 29

#__ type_ start__ end____ width___ exp.time_
 14 omega   62.00   92.00   1.0000    3.5000
omega____ theta____ kappa____ phi______ frames
    -      112.0000  -95.0000   30.0000 30

#__ type_ start__ end____ width___ exp.time_
 15 omega   80.00  112.00   1.0000    3.5000
omega____ theta____ kappa____ phi______ frames
    -      112.0000 -125.0000  120.0000 32

#__ type_ start__ end____ width___ exp.time_
 16 omega   64.00  130.00   1.0000    3.5000
omega____ theta____ kappa____ phi______ frames
    -      112.0000  -61.0000  150.0000 66

#__ type_ start__ end____ width___ exp.time_
 17 omega   67.00   92.00   1.0000    3.5000
omega____ theta____ kappa____ phi______ frames
    -      112.0000   15.0000   30.0000 25

#__ type_ start__ end____ width___ exp.time_
 18 omega   47.00   88.00   1.0000    3.5000
omega____ theta____ kappa____ phi______ frames
    -      112.0000  -45.0000  -30.0000 41

#__ type_ start__ end____ width___ exp.time_
 19 omega   66.00   97.00   1.0000    3.5000
omega____ theta____ kappa____ phi______ frames
    -      112.0000  -45.0000 -120.0000 31

#__ type_ start__ end____ width___ exp.time_
 20 omega   60.00   97.00   1.0000    3.5000
omega____ theta____ kappa____ phi______ frames
    -      112.0000  -95.0000 -180.0000 37

#__ type_ start__ end____ width___ exp.time_
 21 omega   40.00   68.00   1.0000    3.5000
omega____ theta____ kappa____ phi______ frames
    -      112.0000  -30.0000 -150.0000 28

#__ type_ start__ end____ width___ exp.time_
 22 omega   40.00   77.00   1.0000    3.5000
omega____ theta____ kappa____ phi______ frames
    -      112.0000 -125.0000  -30.0000 37

#__ type_ start__ end____ width___ exp.time_
 23 omega   43.00  121.00   1.0000    3.5000
omega____ theta____ kappa____ phi______ frames
    -      112.0000 -125.0000   30.0000 78

#__ type_ start__ end____ width___ exp.time_
 24 omega   36.00   90.00   1.0000    3.5000
omega____ theta____ kappa____ phi______ frames
    -      112.0000  -30.0000  120.0000 54

#__ type_ start__ end____ width___ exp.time_
 25 omega   41.00   90.00   1.0000    3.5000
omega____ theta____ kappa____ phi______ frames
    -      112.0000  -45.0000   90.0000 49

#__ type_ start__ end____ width___ exp.time_
 26 omega   40.00   96.00   1.0000    3.5000
omega____ theta____ kappa____ phi______ frames
    -      112.0000  -45.0000    0.0000 56

#__ type_ start__ end____ width___ exp.time_
 27 omega   33.00  109.00   1.0000    3.5000
omega____ theta____ kappa____ phi______ frames
    -      112.0000  -95.0000  120.0000 76

#__ type_ start__ end____ width___ exp.time_
 28 omega   35.00   62.00   1.0000    3.5000
omega____ theta____ kappa____ phi______ frames
    -      112.0000  -15.0000    0.0000 27

#__ type_ start__ end____ width___ exp.time_
 29 omega -121.00   -8.00   1.0000    2.0000
omega____ theta____ kappa____ phi______ frames
    -      -41.4354  -19.0000 -180.0000 113

#__ type_ start__ end____ width___ exp.time_
 30 omega  115.00  140.00   1.0000    3.5000
omega____ theta____ kappa____ phi______ frames
    -      112.0000   99.0000  139.0000 25

#__ type_ start__ end____ width___ exp.time_
 31 omega    1.00   26.00   1.0000    2.0000
omega____ theta____ kappa____ phi______ frames
    -       38.0000   89.0000 -169.5698 25

#__ type_ start__ end____ width___ exp.time_
 32 omega    3.00   28.00   1.0000    2.0000
omega____ theta____ kappa____ phi______ frames
    -       38.0000   85.0000   32.8427 25

#__ type_ start__ end____ width___ exp.time_
 33 omega -105.00  -61.00   1.0000    2.0000
omega____ theta____ kappa____ phi______ frames
    -      -41.4354  -38.0000   90.0000 44

#__ type_ start__ end____ width___ exp.time_
 34 omega -115.00  -58.00   1.0000    2.0000
omega____ theta____ kappa____ phi______ frames
    -      -41.4354  -57.0000    0.0000 57

#__ type_ start__ end____ width___ exp.time_
 35 omega  -50.00  -13.00   1.0000    2.0000
omega____ theta____ kappa____ phi______ frames
    -      -41.4354  -57.0000    0.0000 37

#__ type_ start__ end____ width___ exp.time_
 36 omega  -57.00  -18.00   1.0000    2.0000
omega____ theta____ kappa____ phi______ frames
    -      -41.4354  -38.0000   90.0000 39

#__ type_ start__ end____ width___ exp.time_
 37 omega  -48.00   32.00   1.0000    2.0000
omega____ theta____ kappa____ phi______ frames
    -      -41.4354   38.0000  -90.0000 80

#__ type_ start__ end____ width___ exp.time_
 38 omega   11.00   36.00   1.0000    2.0000
omega____ theta____ kappa____ phi______ frames
    -       46.0000   84.0000  -95.4873 25

#__ type_ start__ end____ width___ exp.time_
 39 omega   21.00   46.00   1.0000    2.0000
omega____ theta____ kappa____ phi______ frames
    -       54.0000   79.0000 -124.3338 25

#__ type_ start__ end____ width___ exp.time_
 40 omega   22.00   49.00   1.0000    2.0000
omega____ theta____ kappa____ phi______ frames
    -       54.0000   78.0000  -58.6373 27

#__ type_ start__ end____ width___ exp.time_
 41 omega   21.00   46.00   1.0000    2.0000
omega____ theta____ kappa____ phi______ frames
    -       54.0000   78.0000  -13.6322 25

#__ type_ start__ end____ width___ exp.time_
 42 omega   20.00   45.00   1.0000    2.0000
omega____ theta____ kappa____ phi______ frames
    -       54.0000   81.0000  173.7965 25

#__ type_ start__ end____ width___ exp.time_
 43 omega   20.00   45.00   1.0000    2.0000
omega____ theta____ kappa____ phi______ frames
    -       54.0000   81.0000   48.4046 25

#__ type_ start__ end____ width___ exp.time_
 44 omega   29.00   55.00   1.0000    2.0000
omega____ theta____ kappa____ phi______ frames
    -       62.0000   77.0000   77.5915 26

#__ type_ start__ end____ width___ exp.time_
 45 omega   29.00   55.00   1.0000    2.0000
omega____ theta____ kappa____ phi______ frames
    -       62.0000   77.0000  103.3287 26

#__ type_ start__ end____ width___ exp.time_
 46 omega   29.00   55.00   1.0000    2.0000
omega____ theta____ kappa____ phi______ frames
    -       62.0000   77.0000  136.5802 26

#__ type_ start__ end____ width___ exp.time_
 47 omega   34.00   60.00   1.0000    2.0000
omega____ theta____ kappa____ phi______ frames
    -       66.0000   76.0000 -145.5116 26

#__ type_ start__ end____ width___ exp.time_
 48 omega   33.00   59.00   1.0000    2.0000
omega____ theta____ kappa____ phi______ frames
    -       66.0000   77.0000  -22.0181 26

#__ type_ start__ end____ width___ exp.time_
 49 omega   37.00   62.00   1.0000    2.0000
omega____ theta____ kappa____ phi______ frames
    -       70.0000   77.0000   34.7142 25
;
_diffrn_measurement_device 'four-circle diffractometer'
_diffrn_measurement_device_type 'SuperNova, Dual, Cu at zero, Atlas'
_diffrn_measurement_method '\w scans'
_diffrn_orient_matrix_UB_11 -0.0410171000
_diffrn_orient_matrix_UB_12 0.0877949000
_diffrn_orient_matrix_UB_13 -0.0039931000
_diffrn_orient_matrix_UB_21 -0.0462178000
_diffrn_orient_matrix_UB_22 0.0130817000
_diffrn_orient_matrix_UB_23 -0.0763599000
_diffrn_orient_matrix_UB_31 -0.1236285000
_diffrn_orient_matrix_UB_32 -0.0141211000
_diffrn_orient_matrix_UB_33 0.0257544000
_diffrn_radiation_monochromator mirror
_diffrn_radiation_probe x-ray
_diffrn_radiation_type CuK\a
_diffrn_radiation_wavelength 1.54184
_diffrn_reflns_av_R_equivalents 0.0246
_diffrn_reflns_av_unetI/netI 0.0230
_diffrn_reflns_Laue_measured_fraction_full 1.000
_diffrn_reflns_Laue_measured_fraction_max 0.999
_diffrn_reflns_limit_h_max 11
_diffrn_reflns_limit_h_min -14
_diffrn_reflns_limit_k_max 22
_diffrn_reflns_limit_k_min -22
_diffrn_reflns_limit_l_max 24
_diffrn_reflns_limit_l_min -23
_diffrn_reflns_number 45434
_diffrn_reflns_point_group_measured_fraction_full 1.000
_diffrn_reflns_point_group_measured_fraction_max 0.999
_diffrn_reflns_theta_full 67.684
_diffrn_reflns_theta_max 72.491
_diffrn_reflns_theta_min 3.031
_diffrn_source 'sealed X-ray tube'
_diffrn_source_type 'SuperNova (Cu) X-ray Source'
_exptl_absorpt_coefficient_mu 0.894
_exptl_absorpt_correction_T_max 1.00000
_exptl_absorpt_correction_T_min 0.71466
_exptl_absorpt_correction_type multi-scan
_exptl_absorpt_process_details
;
CrysAlisPro, Agilent Technologies,
Version 1.171.37.35 (release 13-08-2014 CrysAlis171 .NET)
(compiled Aug 13 2014,18:06:01)
Empirical absorption correction using spherical harmonics,
 implemented in SCALE3 ABSPACK scaling algorithm.
;
_exptl_crystal_colour 'clear colourless'
_exptl_crystal_colour_lustre clear
_exptl_crystal_colour_primary colourless
_exptl_crystal_density_diffrn 1.208
_exptl_crystal_description prism
_exptl_crystal_F_000 1468
_exptl_crystal_size_max 0.25
_exptl_crystal_size_mid 0.25
_exptl_crystal_size_min 0.2
_refine_diff_density_max 1.022
_refine_diff_density_min -0.593
_refine_diff_density_rms 0.058
_refine_ls_extinction_method none
_refine_ls_goodness_of_fit_ref 1.027
_refine_ls_hydrogen_treatment constr
_refine_ls_matrix_type full
_refine_ls_number_parameters 949
_refine_ls_number_reflns 15156
_refine_ls_number_restraints 0
_refine_ls_restrained_S_all 1.027
_refine_ls_R_factor_all 0.0556
_refine_ls_R_factor_gt 0.0491
_refine_ls_shift/su_max 0.001
_refine_ls_shift/su_mean 0.000
_refine_ls_structure_factor_coef Fsqd
_refine_ls_weighting_details 'w=1/[\s^2^(Fo^2^)+(0.0775P)^2^+2.4581P] where P=(Fo^2^+2Fc^2^)/3'
_refine_ls_weighting_scheme calc
_refine_ls_wR_factor_gt 0.1337
_refine_ls_wR_factor_ref 0.1406
_reflns_Friedel_coverage 0.000
_reflns_number_gt 13196
_reflns_number_total 15156
_reflns_threshold_expression 'I > 2\s(I)'
_cod_data_source_file om6b00678_si_003.cif
_cod_data_source_block Ph3PCH2Ph_5_05MeCN
_cod_depositor_comments
;

2020-05-25
Z value and formula fixed to values more according to usual
chemical conventions.                 miguel
;
_cod_original_formula_sum 'C74 H95 B20 N7 O2 P2'
_cod_original_formula_weight 1392.70
_cod_original_formula_moiety '2(C25 H22 P), 2(C11 H24 B10 N3 O), C2 H3 N'
_cod_original_formula_units_Z 2
_cod_database_code 4089062
_chemical_oxdiff_formula 'P B10 C36 N4 O'
_shelx_space_group_comment
;
The symmetry employed for this shelxl refinement is uniquely defined
by the following loop, which should always be used as a source of
symmetry information in preference to the above space-group names.
They are only intended as comments.
;
_reflns_odcompleteness_completeness 99.92
_reflns_odcompleteness_iscentric 1
_reflns_odcompleteness_theta 72.42
_olex2_refinement_description
;
1. Fixed Uiso
 At 1.2 times of:
  All B(H) groups, All C(H) groups, All C(H,H) groups, All N(H) groups, All
  N(H,H) groups
 At 1.5 times of:
  All C(H,H,H) groups
2.a Secondary CH2 refined with riding coordinates:
 C5A(H5AA,H5AB), C12(H12A,H12B), C5(H5A,H5B), C3(H3C,H3D), C3A(H3AC,H3AD),
 C12A(H12C,H12D)
2.b Aromatic/amide H refined with riding coordinates:
 N1(H1), C29(H29), C27(H27), C30(H30), C7A(H7AA), C8A(H8AB), C20(H20),
 C28(H28), N1A(H1AA), C26(H26), C7(H7), C10(H10), C11A(H11A), C10A(H10B),
 C16(H16), C22(H22), C17(H17), C8(H8), C24(H24), C11(H11), C18(H18), C21(H21),
 C33(H33), C9(H9), C36(H36), C35(H35), C14(H14), C9A(H9AA), C36A(H36A),
 C34A(H34A), C33A(H33A), C32A(H32A), C14A(H14A), C30A(H30A), C35A(H35A),
 C28A(H28A), C18A(H18A), C15A(H15A), C23A(H23A), C16A(H16A), C26A(H26A),
 C24A(H24A), C27A(H27A), C17A(H17A), C23(H23), C29A(H29A), C20A(H20A),
 C21A(H21A), C32(H32), C22A(H22A), C15(H15), C34(H34)
2.c X=CH2 refined with riding coordinates:
 N3A(H3AA,H3AB), N3(H3A,H3B)
2.d Idealised Me refined as rotating group:
 C4A(H4AB,H4AD,H4AC), C4(H4A,H4B,H4C), C2S(H2SA,H2SC,H2SB)
2.e Boron cage BH refined with riding coordinates:
 B8A(H8AA), B4(H4), B4A(H4AA), B7A(H7AB), B10A(H10C), B7(H7A), B5(H5),
 B5A(H5AC), B10(H10A), B8(H8A), B1A(H1AB), B6(H6), B6A(H6A), B3(H3), B9A(H9AB),
 B3A(H3AE), B9(H9A), B1(H1A)
;
_shelx_shelxl_version_number 2014/7
_olex2_submission_special_instructions 'No special instructions were received'

loop_
_space_group_symop_operation_xyz
'x, y, z'
'-x, -y, -z'

loop_
_atom_site_label
_atom_site_type_symbol
_atom_site_fract_x
_atom_site_fract_y
_atom_site_fract_z
_atom_site_U_iso_or_equiv
_atom_site_adp_type
_atom_site_occupancy
_atom_site_site_symmetry_order
_atom_site_calc_flag
_atom_site_refinement_flags_posn
P1 P 0.46816(3) 0.78386(2) 0.03376(2) 0.01323(10) Uani 1 1 d .
O1 O 1.06000(11) 0.59805(7) 0.21501(6) 0.0222(3) Uani 1 1 d .
O1A O 0.85335(12) 0.37856(7) 0.28415(6) 0.0277(3) Uani 1 1 d .
N2 N 1.12015(13) 0.51969(8) 0.25330(7) 0.0228(3) Uani 1 1 d .
N3A N 0.83335(14) 0.47788(9) 0.36214(8) 0.0282(3) Uani 1 1 d .
H3AA H 0.8553 0.4276 0.3812 0.034 Uiso 1 1 calc R
H3AB H 0.8245 0.5116 0.3888 0.034 Uiso 1 1 calc R
N2A N 0.82243(13) 0.46134(8) 0.24681(7) 0.0226(3) Uani 1 1 d .
C1 C 1.03870(14) 0.64779(10) 0.25616(9) 0.0190(3) Uani 1 1 d .
C25 C 0.53103(14) 0.68192(9) 0.04679(8) 0.0150(3) Uani 1 1 d .
C1A C 0.89464(16) 0.33270(10) 0.24142(9) 0.0251(4) Uani 1 1 d .
N3 N 1.09315(14) 0.49658(8) 0.14145(8) 0.0254(3) Uani 1 1 d .
H3A H 1.0544 0.5444 0.1232 0.030 Uiso 1 1 calc R
H3B H 1.1062 0.4622 0.1155 0.030 Uiso 1 1 calc R
N1 N 1.06418(12) 0.62673(8) 0.32267(7) 0.0192(3) Uani 1 1 d .
H1 H 1.0980 0.5773 0.3385 0.023 Uiso 1 1 calc R
C2A C 0.81353(14) 0.50294(10) 0.29300(8) 0.0199(3) Uani 1 1 d .
C5A C 0.76825(15) 0.58924(10) 0.26349(9) 0.0203(3) Uani 1 1 d .
H5AA H 0.7808 0.6023 0.2126 0.024 Uiso 1 1 calc R
H5AB H 0.8144 0.6192 0.2860 0.024 Uiso 1 1 calc R
C29 C 0.50557(15) 0.54914(9) 0.06441(9) 0.0201(3) Uani 1 1 d .
H29 H 0.4548 0.5121 0.0706 0.024 Uiso 1 1 calc R
C27 C 0.70388(15) 0.57815(10) 0.05674(9) 0.0206(3) Uani 1 1 d .
H27 H 0.7884 0.5609 0.0573 0.025 Uiso 1 1 calc R
C12 C 0.32118(13) 0.79491(9) 0.07064(8) 0.0165(3) Uani 1 1 d .
H12A H 0.2644 0.7805 0.0401 0.020 Uiso 1 1 calc R
H12B H 0.3262 0.7582 0.1172 0.020 Uiso 1 1 calc R
C2 C 1.13217(14) 0.47614(10) 0.20854(9) 0.0201(3) Uani 1 1 d .
C30 C 0.45595(14) 0.62788(9) 0.05471(8) 0.0176(3) Uani 1 1 d .
H30 H 0.3714 0.6449 0.0535 0.021 Uiso 1 1 calc R
C7A C 0.55011(15) 0.59391(9) 0.23521(8) 0.0193(3) Uani 1 1 d .
H7AA H 0.5750 0.5664 0.2002 0.023 Uiso 1 1 calc R
B8A B 0.94611(16) 0.24379(11) 0.01003(10) 0.0206(4) Uani 1 1 d .
H8AA H 0.9285 0.1972 -0.0155 0.025 Uiso 1 1 calc R
C8A C 0.42860(16) 0.61570(10) 0.24553(9) 0.0234(4) Uani 1 1 d .
H8AB H 0.3708 0.6034 0.2173 0.028 Uiso 1 1 calc R
C6A C 0.63564(14) 0.61227(9) 0.27596(8) 0.0168(3) Uani 1 1 d .
C20 C 0.58027(16) 0.90295(10) 0.05426(9) 0.0221(3) Uani 1 1 d .
H20 H 0.5498 0.9315 0.0087 0.027 Uiso 1 1 calc R
C6 C 1.33048(15) 0.38381(9) 0.22029(9) 0.0196(3) Uani 1 1 d .
C28 C 0.62936(15) 0.52427(9) 0.06504(9) 0.0208(3) Uani 1 1 d .
H28 H 0.6629 0.4704 0.0712 0.025 Uiso 1 1 calc R
C5 C 1.19878(15) 0.39365(10) 0.23751(9) 0.0222(3) Uani 1 1 d .
H5A H 1.1613 0.3575 0.2177 0.027 Uiso 1 1 calc R
H5B H 1.1923 0.3798 0.2890 0.027 Uiso 1 1 calc R
N1A N 0.91456(12) 0.36072(8) 0.17721(7) 0.0185(3) Uani 1 1 d .
H1AA H 0.8998 0.4120 0.1643 0.022 Uiso 1 1 calc R
B4 B 1.04314(17) 0.78162(11) 0.44538(10) 0.0204(4) Uani 1 1 d .
H4 H 1.0557 0.8384 0.4557 0.024 Uiso 1 1 calc R
C19 C 0.56183(13) 0.82726(9) 0.08004(8) 0.0148(3) Uani 1 1 d .
C26 C 0.65568(14) 0.65719(9) 0.04752(9) 0.0186(3) Uani 1 1 d .
H26 H 0.7068 0.6940 0.0418 0.022 Uiso 1 1 calc R
C7 C 1.41002(16) 0.41176(9) 0.25768(9) 0.0220(3) Uani 1 1 d .
H7 H 1.3810 0.4393 0.2921 0.026 Uiso 1 1 calc R
C3 C 0.98336(15) 0.72805(10) 0.21632(9) 0.0221(3) Uani 1 1 d .
H3C H 0.9462 0.7589 0.2492 0.026 Uiso 1 1 calc R
H3D H 0.9195 0.7254 0.1833 0.026 Uiso 1 1 calc R
C10 C 1.49551(16) 0.33345(10) 0.15554(9) 0.0255(4) Uani 1 1 d .
H10 H 1.5245 0.3071 0.1203 0.031 Uiso 1 1 calc R
C11A C 0.59793(15) 0.65188(9) 0.32763(9) 0.0210(3) Uani 1 1 d .
H11A H 0.6555 0.6646 0.3558 0.025 Uiso 1 1 calc R
B4A B 1.09460(16) 0.23879(11) 0.04601(10) 0.0189(4) Uani 1 1 d .
H4AA H 1.1731 0.1973 0.0328 0.023 Uiso 1 1 calc R
B7A B 1.02625(16) 0.32471(11) -0.01976(10) 0.0178(3) Uani 1 1 d .
H7AB H 1.0727 0.3433 -0.0693 0.021 Uiso 1 1 calc R
B2 B 1.04439(16) 0.67481(11) 0.37840(10) 0.0186(4) Uani 1 1 d .
C10A C 0.47627(16) 0.67291(10) 0.33818(10) 0.0257(4) Uani 1 1 d .
H10B H 0.4511 0.6994 0.3738 0.031 Uiso 1 1 calc R
B10A B 0.87435(17) 0.33725(11) -0.02432(10) 0.0203(4) Uani 1 1 d .
H10C H 0.8094 0.3619 -0.0705 0.024 Uiso 1 1 calc R
C3A C 0.9119(2) 0.24760(12) 0.27597(11) 0.0373(5) Uani 1 1 d .
H3AC H 0.9249 0.2170 0.2398 0.045 Uiso 1 1 calc R
H3AD H 0.8382 0.2371 0.3000 0.045 Uiso 1 1 calc R
C16 C 0.18007(17) 1.02698(10) 0.09696(10) 0.0280(4) Uani 1 1 d .
H16 H 0.1491 1.0779 0.1031 0.034 Uiso 1 1 calc R
C22 C 0.68884(16) 0.89463(11) 0.16158(10) 0.0269(4) Uani 1 1 d .
H22 H 0.7330 0.9176 0.1892 0.032 Uiso 1 1 calc R
C17 C 0.25667(17) 0.97297(10) 0.14807(10) 0.0270(4) Uani 1 1 d .
H17 H 0.2782 0.9870 0.1894 0.032 Uiso 1 1 calc R
B7 B 1.07190(16) 0.69299(11) 0.51485(10) 0.0193(4) Uani 1 1 d .
H7A H 1.1207 0.6914 0.5648 0.023 Uiso 1 1 calc R
C8 C 1.53120(16) 0.39924(10) 0.24453(9) 0.0249(4) Uani 1 1 d .
H8 H 1.5851 0.4178 0.2704 0.030 Uiso 1 1 calc R
B5 B 0.93427(17) 0.75987(11) 0.38731(10) 0.0206(4) Uani 1 1 d .
H5 H 0.8601 0.7987 0.3508 0.025 Uiso 1 1 calc R
C13 C 0.27198(13) 0.87704(9) 0.07865(9) 0.0169(3) Uani 1 1 d .
C24 C 0.60663(14) 0.78550(9) 0.14716(8) 0.0187(3) Uani 1 1 d .
H24 H 0.5935 0.7341 0.1650 0.022 Uiso 1 1 calc R
B5A B 0.96998(17) 0.22183(11) 0.10426(10) 0.0208(4) Uani 1 1 d .
H5AC H 0.9483 0.1672 0.1380 0.025 Uiso 1 1 calc R
C11 C 1.37416(16) 0.34554(10) 0.16869(9) 0.0218(3) Uani 1 1 d .
H11 H 1.3205 0.3275 0.1423 0.026 Uiso 1 1 calc R
B10 B 0.95934(17) 0.64248(12) 0.51979(10) 0.0214(4) Uani 1 1 d .
H10A H 0.9231 0.6064 0.5663 0.026 Uiso 1 1 calc R
B8 B 0.91704(17) 0.73907(11) 0.48122(10) 0.0208(4) Uani 1 1 d .
H8A H 0.8418 0.7745 0.5038 0.025 Uiso 1 1 calc R
C18 C 0.30201(15) 0.89835(10) 0.13900(9) 0.0220(3) Uani 1 1 d .
H18 H 0.3539 0.8617 0.1743 0.026 Uiso 1 1 calc R
B2A B 0.95999(16) 0.31955(10) 0.11909(10) 0.0171(3) Uani 1 1 d .
C4A C 1.0175(2) 0.22130(14) 0.32859(12) 0.0526(7) Uani 1 1 d .
H4AB H 1.0914 0.2282 0.3044 0.079 Uiso 1 1 calc GR
H4AC H 1.0233 0.1661 0.3517 0.079 Uiso 1 1 calc GR
H4AD H 1.0061 0.2525 0.3637 0.079 Uiso 1 1 calc GR
C4 C 1.07758(19) 0.76842(11) 0.17552(10) 0.0322(4) Uani 1 1 d .
H4A H 1.1126 0.7387 0.1420 0.048 Uiso 1 1 calc GR
H4B H 1.1408 0.7711 0.2082 0.048 Uiso 1 1 calc GR
H4C H 1.0396 0.8213 0.1503 0.048 Uiso 1 1 calc GR
C21 C 0.64334(17) 0.93637(11) 0.09547(10) 0.0283(4) Uani 1 1 d .
H21 H 0.6554 0.9881 0.0782 0.034 Uiso 1 1 calc R
C33 C 0.56025(16) 0.87737(10) -0.16146(9) 0.0244(4) Uani 1 1 d .
H33 H 0.6315 0.8879 -0.1837 0.029 Uiso 1 1 calc R
C9 C 1.57431(16) 0.35976(10) 0.19375(10) 0.0262(4) Uani 1 1 d .
H9 H 1.6575 0.3509 0.1853 0.031 Uiso 1 1 calc R
C36 C 0.35116(14) 0.84501(9) -0.09755(9) 0.0186(3) Uani 1 1 d .
H36 H 0.2802 0.8332 -0.0758 0.022 Uiso 1 1 calc R
C35 C 0.34924(16) 0.87703(10) -0.16913(9) 0.0236(4) Uani 1 1 d .
H35 H 0.2765 0.8874 -0.1965 0.028 Uiso 1 1 calc R
C14 C 0.19481(15) 0.93116(10) 0.02768(9) 0.0219(3) Uani 1 1 d .
H14 H 0.1729 0.9172 -0.0136 0.026 Uiso 1 1 calc R
B1A B 1.09205(17) 0.25372(11) 0.12821(10) 0.0205(4) Uani 1 1 d .
H1AB H 1.1577 0.2282 0.1740 0.025 Uiso 1 1 calc R
B6 B 1.07230(16) 0.61687(11) 0.46735(10) 0.0176(3) Uani 1 1 d .
H6 H 1.1206 0.5545 0.4785 0.021 Uiso 1 1 calc R
C9A C 0.39137(16) 0.65541(10) 0.29693(10) 0.0259(4) Uani 1 1 d .
H9AA H 0.3083 0.6705 0.3038 0.031 Uiso 1 1 calc R
B6A B 0.93031(15) 0.38213(10) 0.03205(9) 0.0162(3) Uani 1 1 d .
H6A H 0.8998 0.4467 0.0243 0.019 Uiso 1 1 calc R
B3 B 1.15324(16) 0.69581(11) 0.43577(10) 0.0184(4) Uani 1 1 d .
H3 H 1.2537 0.6836 0.4381 0.022 Uiso 1 1 calc R
P1A P 0.54736(3) 0.21682(2) 0.46665(2) 0.01392(10) Uani 1 1 d .
C36A C 0.36999(15) 0.34615(9) 0.46162(9) 0.0211(3) Uani 1 1 d .
H36A H 0.3182 0.3100 0.4739 0.025 Uiso 1 1 calc R
C31A C 0.49192(14) 0.31989(9) 0.45193(8) 0.0156(3) Uani 1 1 d .
C25A C 0.45415(14) 0.17525(9) 0.41855(8) 0.0158(3) Uani 1 1 d .
C34A C 0.40122(16) 0.47829(9) 0.43469(9) 0.0216(3) Uani 1 1 d .
H34A H 0.3703 0.5325 0.4290 0.026 Uiso 1 1 calc R
C33A C 0.52162(15) 0.45231(9) 0.42453(9) 0.0203(3) Uani 1 1 d .
H33A H 0.5726 0.4889 0.4113 0.024 Uiso 1 1 calc R
C32A C 0.56777(14) 0.37317(9) 0.43365(8) 0.0178(3) Uani 1 1 d .
H32A H 0.6504 0.3554 0.4275 0.021 Uiso 1 1 calc R
C13A C 0.74131(14) 0.11698(9) 0.42826(9) 0.0179(3) Uani 1 1 d .
C12A C 0.69876(14) 0.19973(9) 0.43611(8) 0.0175(3) Uani 1 1 d .
H12C H 0.7018 0.2364 0.3903 0.021 Uiso 1 1 calc R
H12D H 0.7542 0.2108 0.4696 0.021 Uiso 1 1 calc R
C14A C 0.80775(15) 0.05953(10) 0.48171(9) 0.0226(3) Uani 1 1 d .
H14A H 0.8283 0.0721 0.5239 0.027 Uiso 1 1 calc R
C30A C 0.43985(17) 0.09840(10) 0.44269(9) 0.0245(4) Uani 1 1 d .
H30A H 0.4741 0.0686 0.4871 0.029 Uiso 1 1 calc R
C35A C 0.32597(15) 0.42522(10) 0.45317(9) 0.0238(4) Uani 1 1 d .
H35A H 0.2437 0.4433 0.4600 0.029 Uiso 1 1 calc R
C28A C 0.32545(16) 0.10873(11) 0.33739(9) 0.0245(4) Uani 1 1 d .
H28A H 0.2798 0.0864 0.3100 0.029 Uiso 1 1 calc R
C18A C 0.71377(16) 0.09764(10) 0.36641(9) 0.0243(4) Uani 1 1 d .
H18A H 0.6701 0.1366 0.3291 0.029 Uiso 1 1 calc R
C15A C 0.84427(16) -0.01648(10) 0.47355(10) 0.0269(4) Uani 1 1 d .
H15A H 0.8897 -0.0553 0.5102 0.032 Uiso 1 1 calc R
C23A C 0.64154(15) 0.12032(10) 0.67234(9) 0.0220(3) Uani 1 1 d .
H23A H 0.7115 0.1078 0.7023 0.026 Uiso 1 1 calc R
C16A C 0.81482(16) -0.03561(10) 0.41256(10) 0.0268(4) Uani 1 1 d .
H16A H 0.8389 -0.0876 0.4074 0.032 Uiso 1 1 calc R
C26A C 0.40520(15) 0.21827(10) 0.35310(9) 0.0213(3) Uani 1 1 d .
H26A H 0.4155 0.2705 0.3363 0.026 Uiso 1 1 calc R
C24A C 0.64793(14) 0.15346(9) 0.60151(8) 0.0182(3) Uani 1 1 d .
H24A H 0.7218 0.1640 0.5830 0.022 Uiso 1 1 calc R
C27A C 0.34146(17) 0.18468(11) 0.31255(9) 0.0266(4) Uani 1 1 d .
H27A H 0.3087 0.2137 0.2676 0.032 Uiso 1 1 calc R
C17A C 0.74967(17) 0.02179(11) 0.35873(10) 0.0277(4) Uani 1 1 d .
H17A H 0.7296 0.0091 0.3165 0.033 Uiso 1 1 calc R
B9A B 0.84918(16) 0.30213(11) 0.06124(10) 0.0181(4) Uani 1 1 d .
H9AB H 0.7542 0.3028 0.0767 0.022 Uiso 1 1 calc R
B3A B 1.08392(15) 0.33576(10) 0.06261(9) 0.0161(3) Uani 1 1 d .
H3AE H 1.1535 0.3721 0.0633 0.019 Uiso 1 1 calc R
B9 B 0.91830(16) 0.66206(11) 0.43365(10) 0.0196(4) Uani 1 1 d .
H9A H 0.8442 0.6356 0.4180 0.024 Uiso 1 1 calc R
B1 B 1.07958(17) 0.76433(11) 0.36627(10) 0.0208(4) Uani 1 1 d .
H1A H 1.1157 0.8011 0.3201 0.025 Uiso 1 1 calc R
C23 C 0.67014(15) 0.81930(10) 0.18757(9) 0.0235(4) Uani 1 1 d .
H23 H 0.7010 0.7910 0.2331 0.028 Uiso 1 1 calc R
C29A C 0.37537(17) 0.06556(10) 0.40163(10) 0.0269(4) Uani 1 1 d .
H29A H 0.3657 0.0132 0.4179 0.032 Uiso 1 1 calc R
C19A C 0.54446(14) 0.17119(9) 0.55783(8) 0.0161(3) Uani 1 1 d .
C20A C 0.43491(15) 0.15802(10) 0.58562(9) 0.0213(3) Uani 1 1 d .
H20A H 0.3642 0.1715 0.5561 0.026 Uiso 1 1 calc R
C21A C 0.43038(16) 0.12514(10) 0.65644(9) 0.0241(4) Uani 1 1 d .
H21A H 0.3562 0.1161 0.6756 0.029 Uiso 1 1 calc R
C31 C 0.45855(14) 0.83038(9) -0.05775(8) 0.0157(3) Uani 1 1 d .
C32 C 0.56386(15) 0.84564(10) -0.09031(9) 0.0204(3) Uani 1 1 d .
H32 H 0.6374 0.8342 -0.0635 0.024 Uiso 1 1 calc R
C22A C 0.53355(16) 0.10533(10) 0.69956(9) 0.0235(4) Uani 1 1 d .
H22A H 0.5303 0.0814 0.7478 0.028 Uiso 1 1 calc R
C15 C 0.14958(16) 1.00585(10) 0.03713(10) 0.0274(4) Uani 1 1 d .
H15 H 0.0973 1.0425 0.0020 0.033 Uiso 1 1 calc R
C34 C 0.45311(17) 0.89393(10) -0.20079(9) 0.0257(4) Uani 1 1 d .
H34 H 0.4509 0.9169 -0.2496 0.031 Uiso 1 1 calc R
C2S C 0.9712(2) -0.0349(2) 0.23763(19) 0.0732(9) Uani 1 1 d .
H2SA H 0.9214 0.0094 0.2048 0.110 Uiso 1 1 calc GR
H2SB H 0.9197 -0.0676 0.2649 0.110 Uiso 1 1 calc GR
H2SC H 1.0261 -0.0658 0.2115 0.110 Uiso 1 1 calc GR
C1S C 1.0401(2) -0.00639(18) 0.2846(2) 0.0700(9) Uani 1 1 d .
N1S N 1.0944(3) 0.0134(2) 0.3231(3) 0.1155(14) Uani 1 1 d .

loop_
_atom_site_aniso_label
_atom_site_aniso_U_11
_atom_site_aniso_U_22
_atom_site_aniso_U_33
_atom_site_aniso_U_23
_atom_site_aniso_U_13
_atom_site_aniso_U_12
P1 0.01111(18) 0.01129(18) 0.01658(19) -0.00247(14) -0.00020(14) -0.00149(14)
O1 0.0249(6) 0.0193(6) 0.0208(6) -0.0063(5) -0.0003(5) 0.0015(5)
O1A 0.0367(7) 0.0218(6) 0.0199(6) -0.0032(5) 0.0053(5) 0.0037(5)
N2 0.0236(7) 0.0185(7) 0.0229(7) -0.0038(6) -0.0004(6) 0.0029(6)
N3A 0.0341(8) 0.0263(8) 0.0193(7) -0.0055(6) -0.0017(6) 0.0059(6)
N2A 0.0250(7) 0.0188(7) 0.0198(7) -0.0022(6) 0.0029(6) 0.0028(6)
C1 0.0142(7) 0.0225(8) 0.0219(8) -0.0085(6) 0.0034(6) -0.0035(6)
C25 0.0155(7) 0.0127(7) 0.0153(7) -0.0028(6) 0.0007(6) -0.0001(6)
C1A 0.0263(9) 0.0248(9) 0.0220(8) -0.0064(7) 0.0043(7) 0.0013(7)
N3 0.0333(8) 0.0191(7) 0.0226(7) -0.0076(6) -0.0010(6) 0.0009(6)
N1 0.0169(6) 0.0196(7) 0.0204(7) -0.0057(5) 0.0004(5) -0.0004(5)
C2A 0.0132(7) 0.0245(8) 0.0200(8) -0.0042(6) 0.0023(6) -0.0004(6)
C5A 0.0194(8) 0.0210(8) 0.0207(8) -0.0051(6) 0.0033(6) -0.0049(6)
C29 0.0235(8) 0.0154(7) 0.0233(8) -0.0063(6) -0.0006(6) -0.0064(6)
C27 0.0170(8) 0.0187(8) 0.0244(8) -0.0053(6) 0.0050(6) 0.0008(6)
C12 0.0123(7) 0.0152(7) 0.0218(8) -0.0036(6) 0.0023(6) -0.0032(6)
C2 0.0175(8) 0.0203(8) 0.0225(8) -0.0060(6) 0.0021(6) -0.0026(6)
C30 0.0155(7) 0.0180(8) 0.0196(8) -0.0051(6) -0.0020(6) -0.0036(6)
C7A 0.0246(8) 0.0163(7) 0.0166(7) -0.0036(6) 0.0018(6) -0.0038(6)
B8A 0.0160(8) 0.0213(9) 0.0260(9) -0.0080(7) 0.0010(7) -0.0046(7)
C8A 0.0223(8) 0.0225(8) 0.0241(8) -0.0025(7) -0.0040(7) -0.0052(7)
C6A 0.0192(8) 0.0122(7) 0.0171(7) -0.0005(6) 0.0013(6) -0.0020(6)
C20 0.0264(9) 0.0180(8) 0.0215(8) -0.0031(6) -0.0006(7) -0.0054(7)
C6 0.0228(8) 0.0132(7) 0.0203(8) -0.0014(6) 0.0011(6) -0.0007(6)
C28 0.0263(9) 0.0138(7) 0.0207(8) -0.0050(6) 0.0024(6) 0.0007(6)
C5 0.0234(8) 0.0184(8) 0.0236(8) -0.0044(6) 0.0026(7) -0.0019(7)
N1A 0.0169(6) 0.0176(6) 0.0193(7) -0.0041(5) 0.0017(5) -0.0002(5)
B4 0.0185(9) 0.0178(9) 0.0244(9) -0.0059(7) -0.0011(7) -0.0014(7)
C19 0.0110(7) 0.0149(7) 0.0188(7) -0.0048(6) 0.0012(6) -0.0022(6)
C26 0.0159(7) 0.0159(7) 0.0233(8) -0.0030(6) 0.0044(6) -0.0031(6)
C7 0.0306(9) 0.0164(8) 0.0193(8) -0.0039(6) 0.0015(7) -0.0056(7)
C3 0.0228(8) 0.0217(8) 0.0214(8) -0.0067(7) 0.0013(6) -0.0017(7)
C10 0.0267(9) 0.0228(8) 0.0261(9) -0.0085(7) 0.0042(7) 0.0003(7)
C11A 0.0239(8) 0.0175(8) 0.0220(8) -0.0068(6) -0.0009(7) -0.0024(6)
B4A 0.0139(8) 0.0173(8) 0.0261(9) -0.0079(7) 0.0025(7) -0.0015(7)
B7A 0.0136(8) 0.0194(8) 0.0196(9) -0.0045(7) 0.0014(7) -0.0016(7)
B2 0.0166(8) 0.0202(9) 0.0195(9) -0.0075(7) 0.0009(7) -0.0018(7)
C10A 0.0278(9) 0.0217(8) 0.0281(9) -0.0118(7) 0.0044(7) 0.0010(7)
B10A 0.0170(9) 0.0223(9) 0.0225(9) -0.0059(7) 0.0001(7) -0.0051(7)
C3A 0.0499(13) 0.0294(10) 0.0293(10) -0.0052(8) 0.0145(9) -0.0022(9)
C16 0.0299(9) 0.0147(8) 0.0374(10) -0.0060(7) 0.0076(8) -0.0002(7)
C22 0.0243(9) 0.0334(10) 0.0296(9) -0.0151(8) 0.0010(7) -0.0125(7)
C17 0.0313(10) 0.0208(8) 0.0294(9) -0.0101(7) 0.0015(7) -0.0015(7)
B7 0.0162(8) 0.0192(9) 0.0224(9) -0.0060(7) -0.0006(7) -0.0022(7)
C8 0.0289(9) 0.0217(8) 0.0245(9) -0.0020(7) -0.0010(7) -0.0102(7)
B5 0.0196(9) 0.0190(9) 0.0221(9) -0.0072(7) -0.0011(7) 0.0013(7)
C13 0.0121(7) 0.0148(7) 0.0238(8) -0.0043(6) 0.0043(6) -0.0031(6)
C24 0.0180(8) 0.0168(7) 0.0203(8) -0.0031(6) -0.0009(6) -0.0025(6)
B5A 0.0190(9) 0.0179(9) 0.0250(9) -0.0047(7) 0.0011(7) -0.0026(7)
C11 0.0236(8) 0.0188(8) 0.0228(8) -0.0072(6) -0.0026(7) -0.0007(6)
B10 0.0178(9) 0.0256(9) 0.0223(9) -0.0087(7) 0.0026(7) -0.0042(7)
B8 0.0163(9) 0.0237(9) 0.0230(9) -0.0093(7) 0.0009(7) -0.0003(7)
C18 0.0203(8) 0.0195(8) 0.0246(8) -0.0052(7) -0.0002(6) 0.0002(6)
B2A 0.0155(8) 0.0169(8) 0.0192(9) -0.0052(7) 0.0027(7) -0.0027(7)
C4A 0.0670(17) 0.0387(12) 0.0380(12) -0.0043(10) 0.0020(11) 0.0181(12)
C4 0.0433(11) 0.0296(10) 0.0258(9) -0.0067(8) 0.0110(8) -0.0123(8)
C21 0.0352(10) 0.0223(9) 0.0326(10) -0.0086(7) 0.0042(8) -0.0155(8)
C33 0.0239(9) 0.0275(9) 0.0224(8) -0.0042(7) 0.0039(7) -0.0087(7)
C9 0.0223(8) 0.0253(9) 0.0291(9) -0.0032(7) 0.0021(7) -0.0041(7)
C36 0.0162(7) 0.0172(7) 0.0225(8) -0.0063(6) -0.0014(6) -0.0014(6)
C35 0.0229(8) 0.0236(8) 0.0222(8) -0.0065(7) -0.0063(7) 0.0016(7)
C14 0.0170(8) 0.0212(8) 0.0255(8) -0.0034(7) 0.0009(6) -0.0011(6)
B1A 0.0177(9) 0.0185(9) 0.0222(9) -0.0027(7) 0.0007(7) 0.0014(7)
B6 0.0161(8) 0.0170(8) 0.0194(9) -0.0054(7) -0.0013(7) -0.0013(7)
C9A 0.0183(8) 0.0227(8) 0.0336(10) -0.0049(7) 0.0023(7) 0.0012(7)
B6A 0.0143(8) 0.0155(8) 0.0179(8) -0.0039(7) 0.0018(6) -0.0011(6)
B3 0.0145(8) 0.0199(9) 0.0206(9) -0.0058(7) 0.0006(7) -0.0013(7)
P1A 0.01452(19) 0.01088(18) 0.01608(19) -0.00378(14) -0.00039(14) -0.00109(14)
C36A 0.0185(8) 0.0163(8) 0.0287(9) -0.0055(7) 0.0039(6) -0.0040(6)
C31A 0.0180(7) 0.0123(7) 0.0159(7) -0.0037(6) -0.0004(6) -0.0012(6)
C25A 0.0154(7) 0.0143(7) 0.0184(7) -0.0050(6) 0.0005(6) -0.0030(6)
C34A 0.0278(9) 0.0130(7) 0.0235(8) -0.0063(6) 0.0003(7) -0.0005(6)
C33A 0.0242(8) 0.0156(8) 0.0226(8) -0.0053(6) 0.0001(6) -0.0069(6)
C32A 0.0168(7) 0.0171(8) 0.0198(8) -0.0054(6) 0.0000(6) -0.0032(6)
C13A 0.0155(7) 0.0157(7) 0.0228(8) -0.0065(6) 0.0032(6) -0.0013(6)
C12A 0.0171(7) 0.0154(7) 0.0200(8) -0.0055(6) 0.0022(6) -0.0020(6)
C14A 0.0211(8) 0.0232(8) 0.0229(8) -0.0085(7) -0.0022(6) 0.0010(7)
C30A 0.0352(10) 0.0157(8) 0.0221(8) -0.0025(6) -0.0050(7) -0.0059(7)
C35A 0.0195(8) 0.0192(8) 0.0310(9) -0.0067(7) 0.0034(7) 0.0008(6)
C28A 0.0261(9) 0.0281(9) 0.0246(9) -0.0111(7) 0.0017(7) -0.0125(7)
C18A 0.0262(9) 0.0217(8) 0.0227(8) -0.0073(7) -0.0035(7) 0.0032(7)
C15A 0.0262(9) 0.0201(8) 0.0299(9) -0.0040(7) -0.0030(7) 0.0045(7)
C23A 0.0206(8) 0.0240(8) 0.0201(8) -0.0063(7) -0.0037(6) 0.0004(7)
C16A 0.0258(9) 0.0180(8) 0.0362(10) -0.0119(7) 0.0000(7) 0.0029(7)
C26A 0.0249(8) 0.0172(8) 0.0210(8) -0.0006(6) -0.0034(7) -0.0068(6)
C24A 0.0174(7) 0.0171(7) 0.0204(8) -0.0068(6) 0.0002(6) -0.0013(6)
C27A 0.0303(9) 0.0273(9) 0.0216(8) -0.0020(7) -0.0072(7) -0.0085(7)
C17A 0.0305(9) 0.0250(9) 0.0281(9) -0.0139(7) -0.0043(7) 0.0022(7)
B9A 0.0124(8) 0.0177(8) 0.0243(9) -0.0059(7) 0.0015(7) -0.0025(7)
B3A 0.0127(8) 0.0176(8) 0.0190(8) -0.0073(7) 0.0010(6) -0.0022(6)
B9 0.0140(8) 0.0224(9) 0.0228(9) -0.0062(7) 0.0001(7) -0.0034(7)
B1 0.0207(9) 0.0190(9) 0.0222(9) -0.0053(7) -0.0006(7) -0.0023(7)
C23 0.0203(8) 0.0273(9) 0.0222(8) -0.0070(7) -0.0028(6) -0.0020(7)
C29A 0.0375(10) 0.0180(8) 0.0286(9) -0.0070(7) 0.0011(8) -0.0119(7)
C19A 0.0188(8) 0.0126(7) 0.0167(7) -0.0043(6) -0.0003(6) -0.0015(6)
C20A 0.0187(8) 0.0229(8) 0.0222(8) -0.0051(7) -0.0010(6) -0.0043(6)
C21A 0.0217(8) 0.0279(9) 0.0232(9) -0.0049(7) 0.0038(7) -0.0077(7)
C31 0.0158(7) 0.0129(7) 0.0175(7) -0.0027(6) -0.0012(6) -0.0018(6)
C32 0.0168(8) 0.0226(8) 0.0212(8) -0.0037(6) -0.0013(6) -0.0042(6)
C22A 0.0283(9) 0.0239(8) 0.0171(8) -0.0036(6) 0.0014(7) -0.0033(7)
C15 0.0240(9) 0.0193(8) 0.0321(10) 0.0011(7) 0.0016(7) 0.0034(7)
C34 0.0326(10) 0.0248(9) 0.0172(8) -0.0022(7) -0.0006(7) -0.0030(7)
C2S 0.0391(14) 0.080(2) 0.111(3) -0.047(2) 0.0178(16) -0.0074(14)
C1S 0.0301(13) 0.0688(19) 0.131(3) -0.057(2) 0.0152(15) -0.0171(12)
N1S 0.076(2) 0.090(2) 0.200(4) -0.070(3) 0.026(2) -0.0196(19)

loop_
_atom_type_symbol
_atom_type_description
_atom_type_scat_dispersion_real
_atom_type_scat_dispersion_imag
_atom_type_scat_source
C C 0.0181 0.0091 'International Tables Vol C Tables 4.2.6.8 and 6.1.1.4'
H H 0.0000 0.0000 'International Tables Vol C Tables 4.2.6.8 and 6.1.1.4'
B B 0.0090 0.0039 'International Tables Vol C Tables 4.2.6.8 and 6.1.1.4'
N N 0.0311 0.0180 'International Tables Vol C Tables 4.2.6.8 and 6.1.1.4'
O O 0.0492 0.0322 'International Tables Vol C Tables 4.2.6.8 and 6.1.1.4'
P P 0.2955 0.4335 'International Tables Vol C Tables 4.2.6.8 and 6.1.1.4'

loop_
_geom_angle_atom_site_label_1
_geom_angle_atom_site_label_2
_geom_angle_atom_site_label_3
_geom_angle
C25 P1 C12 108.85(7)
C25 P1 C19 108.93(7)
C19 P1 C12 107.96(7)
C31 P1 C25 110.11(7)
C31 P1 C12 111.02(7)
C31 P1 C19 109.91(7)
C1 O1 N2 112.34(12)
C1A O1A N2A 111.98(12)
C2 N2 O1 106.61(13)
H3AA N3A H3AB 120.0
C2A N3A H3AA 120.0
C2A N3A H3AB 120.0
C2A N2A O1A 107.96(13)
O1 C1 C3 112.03(14)
N1 C1 O1 122.31(15)
N1 C1 C3 125.66(15)
C30 C25 P1 120.09(12)
C30 C25 C26 120.36(14)
C26 C25 P1 119.54(12)
O1A C1A C3A 113.06(15)
N1A C1A O1A 121.87(16)
N1A C1A C3A 125.06(16)
H3A N3 H3B 120.0
C2 N3 H3A 120.0
C2 N3 H3B 120.0
C1 N1 H1 115.1
C1 N1 B2 129.82(14)
B2 N1 H1 115.1
N3A C2A C5A 117.88(15)
N2A C2A N3A 127.67(16)
N2A C2A C5A 114.35(14)
C2A C5A H5AA 109.5
C2A C5A H5AB 109.5
C2A C5A C6A 110.85(13)
H5AA C5A H5AB 108.1
C6A C5A H5AA 109.5
C6A C5A H5AB 109.5
C30 C29 H29 119.9
C30 C29 C28 120.25(15)
C28 C29 H29 119.9
C28 C27 H27 119.8
C28 C27 C26 120.41(15)
C26 C27 H27 119.8
P1 C12 H12A 108.9
P1 C12 H12B 108.9
H12A C12 H12B 107.7
C13 C12 P1 113.51(10)
C13 C12 H12A 108.9
C13 C12 H12B 108.9
N2 C2 N3 127.41(16)
N2 C2 C5 114.43(15)
N3 C2 C5 118.16(15)
C25 C30 H30 120.2
C29 C30 C25 119.61(15)
C29 C30 H30 120.2
C8A C7A H7AA 119.8
C8A C7A C6A 120.36(15)
C6A C7A H7AA 119.8
B4A B8A H8AA 120.1
B4A B8A B7A 59.33(10)
B4A B8A B5A 61.37(11)
B4A B8A B9A 102.72(12)
B7A B8A H8AA 131.4
B10A B8A H8AA 118.3
B10A B8A B4A 112.09(13)
B10A B8A B7A 57.06(10)
B10A B8A B5A 113.00(13)
B10A B8A B9A 57.25(10)
B5A B8A H8AA 119.4
B5A B8A B7A 102.51(12)
B5A B8A B9A 60.33(10)
B9A B8A H8AA 130.8
B9A B8A B7A 89.90(11)
C7A C8A H8AB 119.9
C9A C8A C7A 120.23(16)
C9A C8A H8AB 119.9
C7A C6A C5A 119.93(14)
C11A C6A C5A 120.84(15)
C11A C6A C7A 119.23(15)
C19 C20 H20 120.2
C21 C20 H20 120.2
C21 C20 C19 119.61(16)
C7 C6 C5 119.96(15)
C11 C6 C5 120.87(15)
C11 C6 C7 119.16(16)
C29 C28 H28 120.0
C27 C28 C29 120.07(15)
C27 C28 H28 120.0
C2 C5 C6 111.59(13)
C2 C5 H5A 109.3
C2 C5 H5B 109.3
C6 C5 H5A 109.3
C6 C5 H5B 109.3
H5A C5 H5B 108.0
C1A N1A H1AA 114.7
C1A N1A B2A 130.69(15)
B2A N1A H1AA 114.7
B7 B4 H4 120.5
B7 B4 B5 101.89(13)
B7 B4 B8 61.06(10)
B7 B4 B3 59.14(10)
B5 B4 H4 130.9
B8 B4 H4 119.9
B8 B4 B5 59.45(10)
B8 B4 B3 102.51(12)
B3 B4 H4 130.9
B3 B4 B5 90.57(12)
B1 B4 H4 117.8
B1 B4 B7 112.23(13)
B1 B4 B5 57.95(10)
B1 B4 B8 112.94(14)
B1 B4 B3 57.65(10)
C20 C19 P1 122.13(12)
C20 C19 C24 120.00(15)
C24 C19 P1 117.55(12)
C25 C26 H26 120.4
C27 C26 C25 119.30(15)
C27 C26 H26 120.4
C6 C7 H7 120.0
C8 C7 C6 120.00(16)
C8 C7 H7 120.0
C1 C3 H3C 109.5
C1 C3 H3D 109.5
C1 C3 C4 110.80(15)
H3C C3 H3D 108.1
C4 C3 H3C 109.5
C4 C3 H3D 109.5
C11 C10 H10 120.0
C9 C10 H10 120.0
C9 C10 C11 120.03(16)
C6A C11A H11A 119.9
C10A C11A C6A 120.17(16)
C10A C11A H11A 119.9
B8A B4A H4AA 120.1
B8A B4A B5A 59.35(10)
B8A B4A B3A 102.55(12)
B7A B4A B8A 61.31(10)
B7A B4A H4AA 119.7
B7A B4A B5A 102.49(12)
B7A B4A B3A 59.84(10)
B5A B4A H4AA 131.2
B1A B4A B8A 112.41(13)
B1A B4A H4AA 117.9
B1A B4A B7A 113.06(13)
B1A B4A B5A 57.36(10)
B1A B4A B3A 57.75(10)
B3A B4A H4AA 130.8
B3A B4A B5A 90.28(11)
B8A B7A H7AB 131.5
B4A B7A B8A 59.35(10)
B4A B7A H7AB 120.3
B4A B7A B6A 102.27(12)
B4A B7A B3A 60.60(10)
B10A B7A B8A 57.17(10)
B10A B7A B4A 112.21(13)
B10A B7A H7AB 118.0
B10A B7A B6A 57.57(10)
B10A B7A B3A 112.79(13)
B6A B7A B8A 89.86(11)
B6A B7A H7AB 130.8
B3A B7A B8A 101.70(12)
B3A B7A H7AB 120.1
B3A B7A B6A 59.98(10)
N1 B2 B5 133.91(14)
N1 B2 B6 113.91(13)
N1 B2 B3 129.85(13)
N1 B2 B9 116.43(14)
N1 B2 B1 122.46(14)
B5 B2 B3 91.51(12)
B6 B2 B5 103.40(12)
B6 B2 B3 60.42(10)
B6 B2 B9 60.88(10)
B9 B2 B5 60.26(10)
B9 B2 B3 103.31(12)
B1 B2 B5 58.21(11)
B1 B2 B6 113.78(13)
B1 B2 B3 57.82(10)
B1 B2 B9 113.86(13)
C11A C10A H10B 119.8
C9A C10A C11A 120.43(16)
C9A C10A H10B 119.8
B8A B10A H10C 130.2
B8A B10A B6A 99.38(13)
B7A B10A B8A 65.77(11)
B7A B10A H10C 130.0
B7A B10A B6A 65.06(11)
B6A B10A H10C 130.5
B9A B10A B8A 65.38(11)
B9A B10A B7A 99.93(13)
B9A B10A H10C 130.0
B9A B10A B6A 65.43(11)
C1A C3A H3AC 109.2
C1A C3A H3AD 109.2
C1A C3A C4A 111.96(19)
H3AC C3A H3AD 107.9
C4A C3A H3AC 109.2
C4A C3A H3AD 109.2
C17 C16 H16 120.4
C15 C16 H16 120.4
C15 C16 C17 119.26(16)
C21 C22 H22 119.9
C21 C22 C23 120.21(16)
C23 C22 H22 119.9
C16 C17 H17 119.8
C16 C17 C18 120.34(17)
C18 C17 H17 119.8
B4 B7 H7A 120.2
B4 B7 B8 59.53(10)
B4 B7 B6 102.74(13)
B10 B7 B4 112.33(14)
B10 B7 H7A 117.9
B10 B7 B8 57.14(11)
B10 B7 B6 57.81(10)
B10 B7 B3 113.59(14)
B8 B7 H7A 131.1
B6 B7 H7A 130.5
B6 B7 B8 90.46(12)
B3 B7 B4 60.98(10)
B3 B7 H7A 119.4
B3 B7 B8 102.73(12)
B3 B7 B6 60.48(10)
C7 C8 H8 119.8
C7 C8 C9 120.42(17)
C9 C8 H8 119.8
B4 B5 H5 131.7
B2 B5 B4 88.93(12)
B2 B5 H5 131.6
B2 B5 B9 59.67(10)
B8 B5 B4 59.70(10)
B8 B5 B2 101.62(12)
B8 B5 H5 120.3
B8 B5 B9 60.71(11)
B9 B5 B4 101.83(12)
B9 B5 H5 120.1
B1 B5 B4 56.66(10)
B1 B5 B2 57.20(10)
B1 B5 H5 118.4
B1 B5 B8 111.99(13)
B1 B5 B9 112.40(13)
C18 C13 C12 119.41(14)
C18 C13 C14 119.00(15)
C14 C13 C12 121.57(15)
C19 C24 H24 120.1
C23 C24 C19 119.84(15)
C23 C24 H24 120.1
B8A B5A B4A 59.28(10)
B8A B5A H5AC 120.6
B8A B5A B2A 101.21(12)
B8A B5A B9A 60.50(10)
B4A B5A H5AC 131.9
B2A B5A B4A 88.82(11)
B2A B5A H5AC 131.6
B2A B5A B9A 59.49(10)
B1A B5A B8A 111.91(14)
B1A B5A B4A 56.89(10)
B1A B5A H5AC 118.1
B1A B5A B2A 57.52(10)
B1A B5A B9A 112.56(13)
B9A B5A B4A 101.38(12)
B9A B5A H5AC 120.3
C6 C11 H11 119.7
C10 C11 C6 120.58(16)
C10 C11 H11 119.7
B7 B10 H10A 130.3
B7 B10 B8 65.86(11)
B7 B10 B6 64.89(11)
B8 B10 H10A 129.8
B8 B10 B6 99.89(13)
B6 B10 H10A 130.3
B9 B10 B7 99.52(14)
B9 B10 H10A 130.2
B9 B10 B8 65.65(12)
B9 B10 B6 65.34(11)
B4 B8 B7 59.41(10)
B4 B8 H8A 120.2
B4 B8 B9 102.12(12)
B7 B8 H8A 131.7
B5 B8 B4 60.85(11)
B5 B8 B7 101.71(12)
B5 B8 H8A 120.0
B5 B8 B9 59.96(10)
B10 B8 B4 112.09(13)
B10 B8 B7 57.00(10)
B10 B8 B5 112.43(13)
B10 B8 H8A 118.4
B10 B8 B9 57.02(10)
B9 B8 B7 89.20(11)
B9 B8 H8A 131.3
C17 C18 H18 119.7
C13 C18 C17 120.53(16)
C13 C18 H18 119.7
N1A B2A B5A 135.81(14)
N1A B2A B1A 122.19(14)
N1A B2A B6A 113.37(13)
N1A B2A B9A 117.91(13)
N1A B2A B3A 127.94(14)
B1A B2A B5A 57.62(10)
B1A B2A B6A 113.51(13)
B1A B2A B9A 113.45(13)
B1A B2A B3A 57.83(10)
B6A B2A B5A 103.23(12)
B6A B2A B9A 60.94(10)
B6A B2A B3A 60.28(10)
B9A B2A B5A 60.35(10)
B9A B2A B3A 103.27(12)
B3A B2A B5A 91.17(11)
C3A C4A H4AB 109.5
C3A C4A H4AC 109.5
C3A C4A H4AD 109.5
H4AB C4A H4AC 109.5
H4AB C4A H4AD 109.5
H4AC C4A H4AD 109.5
C3 C4 H4A 109.5
C3 C4 H4B 109.5
C3 C4 H4C 109.5
H4A C4 H4B 109.5
H4A C4 H4C 109.5
H4B C4 H4C 109.5
C20 C21 H21 119.8
C22 C21 C20 120.32(16)
C22 C21 H21 119.8
C32 C33 H33 119.8
C32 C33 C34 120.35(16)
C34 C33 H33 119.8
C10 C9 C8 119.79(17)
C10 C9 H9 120.1
C8 C9 H9 120.1
C35 C36 H36 120.3
C35 C36 C31 119.39(15)
C31 C36 H36 120.3
C36 C35 H35 119.9
C34 C35 C36 120.22(16)
C34 C35 H35 119.9
C13 C14 H14 119.9
C13 C14 C15 120.18(17)
C15 C14 H14 119.9
B4A B1A B5A 65.75(12)
B4A B1A B2A 98.28(13)
B4A B1A H1AB 130.5
B4A B1A B3A 64.98(11)
B5A B1A H1AB 130.0
B2A B1A B5A 64.86(11)
B2A B1A H1AB 131.2
B2A B1A B3A 64.45(11)
B3A B1A B5A 99.55(13)
B3A B1A H1AB 130.5
B2 B6 B7 100.80(12)
B2 B6 H6 120.9
B2 B6 B3 60.22(10)
B2 B6 B9 59.75(10)
B7 B6 H6 131.6
B7 B6 B3 59.14(10)
B7 B6 B9 89.96(11)
B10 B6 B2 111.59(13)
B10 B6 B7 57.30(10)
B10 B6 H6 118.5
B10 B6 B3 111.90(13)
B10 B6 B9 56.99(10)
B3 B6 H6 120.4
B3 B6 B9 102.35(12)
B9 B6 H6 130.7
C8A C9A H9AA 120.2
C10A C9A C8A 119.58(16)
C10A C9A H9AA 120.2
B7A B6A H6A 131.1
B7A B6A B9A 90.35(11)
B10A B6A B7A 57.36(10)
B10A B6A B2A 111.93(13)
B10A B6A H6A 118.3
B10A B6A B9A 57.18(10)
B10A B6A B3A 112.28(12)
B2A B6A B7A 101.48(12)
B2A B6A H6A 120.7
B2A B6A B9A 59.77(10)
B2A B6A B3A 60.16(10)
B9A B6A H6A 130.7
B3A B6A B7A 59.63(10)
B3A B6A H6A 120.3
B3A B6A B9A 102.35(12)
B4 B3 H3 131.4
B2 B3 B4 88.99(11)
B2 B3 B6 59.37(10)
B2 B3 H3 131.8
B7 B3 B4 59.87(10)
B7 B3 B2 101.08(12)
B7 B3 B6 60.39(10)
B7 B3 H3 120.5
B6 B3 B4 101.90(12)
B6 B3 H3 120.3
B1 B3 B4 56.87(10)
B1 B3 B2 57.33(10)
B1 B3 B7 112.19(13)
B1 B3 B6 112.36(13)
B1 B3 H3 118.2
C31A P1A C12A 109.11(7)
C25A P1A C31A 109.76(7)
C25A P1A C12A 108.70(7)
C25A P1A C19A 108.25(7)
C19A P1A C31A 110.12(7)
C19A P1A C12A 110.89(7)
C31A C36A H36A 120.3
C35A C36A H36A 120.3
C35A C36A C31A 119.37(15)
C36A C31A P1A 118.25(12)
C32A C31A P1A 121.50(12)
C32A C31A C36A 120.21(14)
C30A C25A P1A 120.91(12)
C26A C25A P1A 118.91(12)
C26A C25A C30A 119.90(15)
C33A C34A H34A 119.9
C35A C34A H34A 119.9
C35A C34A C33A 120.12(15)
C34A C33A H33A 119.9
C32A C33A C34A 120.25(15)
C32A C33A H33A 119.9
C31A C32A H32A 120.2
C33A C32A C31A 119.57(15)
C33A C32A H32A 120.2
C14A C13A C12A 121.46(15)
C18A C13A C12A 119.59(15)
C18A C13A C14A 118.95(15)
P1A C12A H12C 109.0
P1A C12A H12D 109.0
C13A C12A P1A 113.03(11)
C13A C12A H12C 109.0
C13A C12A H12D 109.0
H12C C12A H12D 107.8
C13A C14A H14A 119.8
C13A C14A C15A 120.31(16)
C15A C14A H14A 119.8
C25A C30A H30A 120.1
C29A C30A C25A 119.73(16)
C29A C30A H30A 120.1
C36A C35A C34A 120.47(15)
C36A C35A H35A 119.8
C34A C35A H35A 119.8
C27A C28A H28A 119.9
C29A C28A H28A 119.9
C29A C28A C27A 120.27(16)
C13A C18A H18A 119.7
C17A C18A C13A 120.50(16)
C17A C18A H18A 119.7
C14A C15A H15A 119.8
C16A C15A C14A 120.45(16)
C16A C15A H15A 119.8
C24A C23A H23A 119.8
C22A C23A H23A 119.8
C22A C23A C24A 120.42(16)
C15A C16A H16A 120.3
C15A C16A C17A 119.42(16)
C17A C16A H16A 120.3
C25A C26A H26A 120.1
C27A C26A C25A 119.77(15)
C27A C26A H26A 120.1
C23A C24A H24A 120.4
C23A C24A C19A 119.25(15)
C19A C24A H24A 120.4
C28A C27A H27A 119.9
C26A C27A C28A 120.12(16)
C26A C27A H27A 119.9
C18A C17A C16A 120.35(17)
C18A C17A H17A 119.8
C16A C17A H17A 119.8
B8A B9A B6A 89.88(11)
B8A B9A H9AB 131.6
B10A B9A B8A 57.37(10)
B10A B9A B5A 112.04(13)
B10A B9A B2A 111.68(13)
B10A B9A B6A 57.39(10)
B10A B9A H9AB 118.3
B5A B9A B8A 59.17(10)
B5A B9A B6A 101.92(12)
B5A B9A H9AB 120.5
B2A B9A B8A 100.74(12)
B2A B9A B5A 60.17(10)
B2A B9A B6A 59.29(10)
B2A B9A H9AB 121.1
B6A B9A H9AB 130.9
B4A B3A H3AE 131.3
B7A B3A B4A 59.56(10)
B7A B3A B2A 101.60(12)
B7A B3A B6A 60.39(10)
B7A B3A H3AE 120.5
B2A B3A B4A 89.73(11)
B2A B3A B6A 59.55(10)
B2A B3A H3AE 131.2
B1A B3A B4A 57.27(10)
B1A B3A B7A 112.36(13)
B1A B3A B2A 57.72(10)
B1A B3A B6A 112.75(13)
B1A B3A H3AE 117.9
B6A B3A B4A 101.82(12)
B6A B3A H3AE 120.2
B2 B9 B5 60.08(10)
B2 B9 B8 100.93(12)
B2 B9 B6 59.38(10)
B2 B9 H9A 121.0
B5 B9 B8 59.33(10)
B5 B9 B6 102.19(12)
B5 B9 H9A 120.4
B10 B9 B2 111.86(13)
B10 B9 B5 112.12(14)
B10 B9 B8 57.33(11)
B10 B9 B6 57.66(10)
B10 B9 H9A 118.2
B8 B9 H9A 131.4
B6 B9 B8 90.37(12)
B6 B9 H9A 130.6
B4 B1 B2 98.49(13)
B4 B1 B5 65.39(11)
B4 B1 B3 65.47(11)
B4 B1 H1A 130.4
B2 B1 B5 64.59(11)
B2 B1 B3 64.85(11)
B2 B1 H1A 131.1
B5 B1 H1A 130.3
B3 B1 B5 99.59(13)
B3 B1 H1A 130.1
C22 C23 H23 120.0
C24 C23 C22 120.01(16)
C24 C23 H23 120.0
C30A C29A H29A 119.9
C28A C29A C30A 120.19(16)
C28A C29A H29A 119.9
C24A C19A P1A 120.80(12)
C24A C19A C20A 120.30(15)
C20A C19A P1A 118.77(12)
C19A C20A H20A 120.2
C21A C20A C19A 119.52(15)
C21A C20A H20A 120.2
C20A C21A H21A 119.8
C20A C21A C22A 120.32(16)
C22A C21A H21A 119.8
C36 C31 P1 121.21(12)
C36 C31 C32 120.12(15)
C32 C31 P1 118.43(12)
C33 C32 C31 119.64(15)
C33 C32 H32 120.2
C31 C32 H32 120.2
C23A C22A H22A 119.9
C21A C22A C23A 120.13(16)
C21A C22A H22A 119.9
C16 C15 C14 120.69(17)
C16 C15 H15 119.7
C14 C15 H15 119.7
C33 C34 H34 119.9
C35 C34 C33 120.23(16)
C35 C34 H34 119.9
H2SA C2S H2SB 109.5
H2SA C2S H2SC 109.5
H2SB C2S H2SC 109.5
C1S C2S H2SA 109.5
C1S C2S H2SB 109.5
C1S C2S H2SC 109.5
N1S C1S C2S 177.5(4)

loop_
_geom_bond_atom_site_label_1
_geom_bond_atom_site_label_2
_geom_bond_distance
P1 C25 1.7923(15)
P1 C12 1.8150(15)
P1 C19 1.7952(16)
P1 C31 1.7922(16)
O1 N2 1.4683(17)
O1 C1 1.3279(19)
O1A N2A 1.4726(18)
O1A C1A 1.333(2)
N2 C2 1.297(2)
N3A H3AA 0.8800
N3A H3AB 0.8800
N3A C2A 1.333(2)
N2A C2A 1.296(2)
C1 N1 1.290(2)
C1 C3 1.489(2)
C25 C30 1.395(2)
C25 C26 1.400(2)
C1A N1A 1.283(2)
C1A C3A 1.498(3)
N3 H3A 0.8800
N3 H3B 0.8800
N3 C2 1.335(2)
N1 H1 0.8800
N1 B2 1.536(2)
C2A C5A 1.511(2)
C5A H5AA 0.9900
C5A H5AB 0.9900
C5A C6A 1.520(2)
C29 H29 0.9500
C29 C30 1.388(2)
C29 C28 1.392(2)
C27 H27 0.9500
C27 C28 1.388(2)
C27 C26 1.390(2)
C12 H12A 0.9900
C12 H12B 0.9900
C12 C13 1.519(2)
C2 C5 1.508(2)
C30 H30 0.9500
C7A H7AA 0.9500
C7A C8A 1.390(2)
C7A C6A 1.394(2)
B8A H8AA 1.1200
B8A B4A 1.809(3)
B8A B7A 1.845(3)
B8A B10A 1.700(3)
B8A B5A 1.811(3)
B8A B9A 1.835(3)
C8A H8AB 0.9500
C8A C9A 1.388(3)
C6A C11A 1.392(2)
C20 H20 0.9500
C20 C19 1.393(2)
C20 C21 1.387(2)
C6 C5 1.521(2)
C6 C7 1.399(2)
C6 C11 1.392(2)
C28 H28 0.9500
C5 H5A 0.9900
C5 H5B 0.9900
N1A H1AA 0.8800
N1A B2A 1.537(2)
B4 H4 1.1200
B4 B7 1.816(3)
B4 B5 1.840(3)
B4 B8 1.819(3)
B4 B3 1.836(3)
B4 B1 1.691(3)
C19 C24 1.399(2)
C26 H26 0.9500
C7 H7 0.9500
C7 C8 1.387(3)
C3 H3C 0.9900
C3 H3D 0.9900
C3 C4 1.531(2)
C10 H10 0.9500
C10 C11 1.388(2)
C10 C9 1.386(3)
C11A H11A 0.9500
C11A C10A 1.391(2)
B4A H4AA 1.1200
B4A B7A 1.809(3)
B4A B5A 1.847(3)
B4A B1A 1.697(3)
B4A B3A 1.828(3)
B7A H7AB 1.1200
B7A B10A 1.698(2)
B7A B6A 1.828(2)
B7A B3A 1.814(3)
B2 B5 1.823(3)
B2 B6 1.808(3)
B2 B3 1.824(3)
B2 B9 1.815(3)
B2 B1 1.696(3)
C10A H10B 0.9500
C10A C9A 1.388(3)
B10A H10C 1.1200
B10A B6A 1.702(3)
B10A B9A 1.698(3)
C3A H3AC 0.9900
C3A H3AD 0.9900
C3A C4A 1.514(3)
C16 H16 0.9500
C16 C17 1.390(3)
C16 C15 1.380(3)
C22 H22 0.9500
C22 C21 1.385(3)
C22 C23 1.389(3)
C17 H17 0.9500
C17 C18 1.393(2)
B7 H7A 1.1200
B7 B10 1.697(3)
B7 B8 1.847(3)
B7 B6 1.826(3)
B7 B3 1.803(3)
C8 H8 0.9500
C8 C9 1.390(3)
B5 H5 1.1200
B5 B8 1.814(3)
B5 B9 1.826(3)
B5 B1 1.715(3)
C13 C18 1.390(2)
C13 C14 1.393(2)
C24 H24 0.9500
C24 C23 1.384(2)
B5A H5AC 1.1200
B5A B2A 1.829(3)
B5A B1A 1.706(3)
B5A B9A 1.832(3)
C11 H11 0.9500
B10 H10A 1.1200
B10 B8 1.700(3)
B10 B6 1.707(3)
B10 B9 1.694(3)
B8 H8A 1.1200
B8 B9 1.840(3)
C18 H18 0.9500
B2A B1A 1.704(2)
B2A B6A 1.807(3)
B2A B9A 1.816(3)
B2A B3A 1.819(2)
C4A H4AB 0.9800
C4A H4AC 0.9800
C4A H4AD 0.9800
C4 H4A 0.9800
C4 H4B 0.9800
C4 H4C 0.9800
C21 H21 0.9500
C33 H33 0.9500
C33 C32 1.379(2)
C33 C34 1.388(3)
C9 H9 0.9500
C36 H36 0.9500
C36 C35 1.389(2)
C36 C31 1.398(2)
C35 H35 0.9500
C35 C34 1.387(3)
C14 H14 0.9500
C14 C15 1.397(2)
B1A H1AB 1.1200
B1A B3A 1.706(3)
B6 H6 1.1200
B6 B3 1.828(3)
B6 B9 1.836(3)
C9A H9AA 0.9500
B6A H6A 1.1200
B6A B9A 1.837(3)
B6A B3A 1.821(2)
B3 H3 1.1200
B3 B1 1.705(3)
P1A C31A 1.7931(15)
P1A C25A 1.7919(16)
P1A C12A 1.8159(16)
P1A C19A 1.7924(16)
C36A H36A 0.9500
C36A C31A 1.404(2)
C36A C35A 1.384(2)
C31A C32A 1.396(2)
C25A C30A 1.394(2)
C25A C26A 1.391(2)
C34A H34A 0.9500
C34A C33A 1.389(2)
C34A C35A 1.388(2)
C33A H33A 0.9500
C33A C32A 1.388(2)
C32A H32A 0.9500
C13A C12A 1.516(2)
C13A C14A 1.392(2)
C13A C18A 1.391(2)
C12A H12C 0.9900
C12A H12D 0.9900
C14A H14A 0.9500
C14A C15A 1.396(2)
C30A H30A 0.9500
C30A C29A 1.388(2)
C35A H35A 0.9500
C28A H28A 0.9500
C28A C27A 1.386(3)
C28A C29A 1.377(3)
C18A H18A 0.9500
C18A C17A 1.389(2)
C15A H15A 0.9500
C15A C16A 1.380(3)
C23A H23A 0.9500
C23A C24A 1.389(2)
C23A C22A 1.388(2)
C16A H16A 0.9500
C16A C17A 1.390(3)
C26A H26A 0.9500
C26A C27A 1.385(2)
C24A H24A 0.9500
C24A C19A 1.398(2)
C27A H27A 0.9500
C17A H17A 0.9500
B9A H9AB 1.1200
B3A H3AE 1.1200
B9 H9A 1.1200
B1 H1A 1.1200
C23 H23 0.9500
C29A H29A 0.9500
C19A C20A 1.399(2)
C20A H20A 0.9500
C20A C21A 1.385(2)
C21A H21A 0.9500
C21A C22A 1.386(2)
C31 C32 1.401(2)
C32 H32 0.9500
C22A H22A 0.9500
C15 H15 0.9500
C34 H34 0.9500
C2S H2SA 0.9800
C2S H2SB 0.9800
C2S H2SC 0.9800
C2S C1S 1.450(5)
C1S N1S 1.138(5)
